data_7037946
loop_
_publ_author_name
'Haddow, Mairi F.'
'Jaltai, Judit'
'Hanton, Martin'
'Pringle, Paul G.'
'Rush, Laura E.'
'Sparkes, Hazel A.'
'Woodall, Christopher H.'

_publ_section_title
;
 Aminophobanes: hydrolytic stability, tautomerism and application in
 Cr-catalysed ethene oligomerisation.
;
_journal_issue 5
_journal_name_full 'Dalton transactions (Cambridge, England : 2003)'
_journal_page_first 2294
_journal_page_last 2307
_journal_paper_doi 10.1039/c5dt04394h
_journal_volume 45
_journal_year 2016
_chemical_absolute_configuration ukn
_chemical_formula_moiety 'C27 H31 Cr N O4 P2'
_chemical_formula_sum 'C27 H31 Cr N O4 P2'
_chemical_formula_weight 547.47
_chemical_name_systematic
;
 ?
;
_space_group_crystal_system orthorhombic
_space_group_IT_number 19
_space_group_name_Hall 'P 2ac 2ab'
_space_group_name_H-M_alt 'P 21 21 21'
_symmetry_space_group_name_Hall 'P 2ac 2ab'
_symmetry_space_group_name_H-M 'P 21 21 21'
_atom_sites_solution_hydrogens geom
_atom_sites_solution_primary direct
_audit_creation_date 2013-12-09
_audit_creation_method
;
Olex2 1.2
(compiled 2013.11.15 svn.r2834 for OlexSys, GUI svn.r4720)
;
_audit_update_record
;
2015-10-26 deposited with the CCDC.
2016-01-11 downloaded from the CCDC.
;
_cell_angle_alpha 90
_cell_angle_beta 90
_cell_angle_gamma 90
_cell_formula_units_Z 4
_cell_length_a 10.05490(10)
_cell_length_b 10.8831(2)
_cell_length_c 23.6863(4)
_cell_measurement_reflns_used 30546
_cell_measurement_temperature 120(2)
_cell_measurement_theta_max 27.516
_cell_measurement_theta_min 3.188
_cell_volume 2591.96(7)
_computing_molecular_graphics 'Olex2 (Dolomanov et al., 2009)'
_computing_publication_material 'Olex2 (Dolomanov et al., 2009)'
_computing_structure_refinement 'XL (Sheldrick, 2008)'
_computing_structure_solution 'ShelXS (Sheldrick, 2008)'
_diffrn_ambient_temperature 120.0
_diffrn_detector 'CCD area detector'
_diffrn_detector_area_resol_mean 9.091
_diffrn_detector_type 'Rigaku Saturn724+'
_diffrn_measured_fraction_theta_full 0.997
_diffrn_measured_fraction_theta_max 0.996
_diffrn_measurement_device 'CrystalLogic Kappa (4 circle)'
_diffrn_measurement_device_type 'Bruker-Nonius Roper CCD camera on \k-goniostat'
_diffrn_measurement_method '\f & \w scans'
_diffrn_radiation_collimation '0.3 x 1.5 Double Pinhole'
_diffrn_radiation_monochromator graphite
_diffrn_radiation_probe x-ray
_diffrn_radiation_type MoK\a
_diffrn_radiation_wavelength 0.71073
_diffrn_reflns_av_R_equivalents 0.0548
_diffrn_reflns_av_unetI/netI 0.0494
_diffrn_reflns_laue_measured_fraction_full 0.997
_diffrn_reflns_laue_measured_fraction_max 0.996
_diffrn_reflns_limit_h_max 13
_diffrn_reflns_limit_h_min -12
_diffrn_reflns_limit_k_max 14
_diffrn_reflns_limit_k_min -14
_diffrn_reflns_limit_l_max 30
_diffrn_reflns_limit_l_min -30
_diffrn_reflns_number 30546
_diffrn_reflns_point_group_measured_fraction_full 0.997
_diffrn_reflns_point_group_measured_fraction_max 0.994
_diffrn_reflns_theta_full 26.000
_diffrn_reflns_theta_max 27.516
_diffrn_reflns_theta_min 3.188
_diffrn_source Synchrotron
_diffrn_source_type 'Undulator, I19, DLS, RAL'
_diffrn_standards_number 0
_exptl_absorpt_coefficient_mu 0.599
_exptl_absorpt_correction_T_max 0.7467
_exptl_absorpt_correction_T_min 0.5008
_exptl_absorpt_correction_type multi-scan
_exptl_absorpt_process_details
'SADABS-2008/1 (Bruker,2008) was used for absorption correction. wR2(int) was 0.0918 before and 0.0806 after correction. The Ratio of minimum to maximum transmission is 0.6707. The \l/2 correction factor is Not present.'
_exptl_crystal_colour green
_exptl_crystal_density_diffrn 1.403
_exptl_crystal_description block
_exptl_crystal_F_000 1144
_exptl_crystal_size_max 0.24
_exptl_crystal_size_mid 0.2
_exptl_crystal_size_min 0.15
_refine_diff_density_max 0.265
_refine_diff_density_min -0.356
_refine_diff_density_rms 0.059
_refine_ls_abs_structure_details
;
 Flack x determined using 2125 quotients [(I+)-(I-)]/[(I+)+(I-)]
 (Parsons and Flack (2004), Acta Cryst. A60, s61).
;
_refine_ls_abs_structure_Flack 0.020(10)
_refine_ls_extinction_method none
_refine_ls_goodness_of_fit_ref 1.041
_refine_ls_hydrogen_treatment constr
_refine_ls_matrix_type full
_refine_ls_number_parameters 319
_refine_ls_number_reflns 5929
_refine_ls_number_restraints 0
_refine_ls_restrained_S_all 1.041
_refine_ls_R_factor_all 0.0404
_refine_ls_R_factor_gt 0.0328
_refine_ls_shift/su_max 0.001
_refine_ls_shift/su_mean 0.000
_refine_ls_structure_factor_coef Fsqd
_refine_ls_weighting_details 'w=1/[\s^2^(Fo^2^)+(0.0325P)^2^+0.5084P] where P=(Fo^2^+2Fc^2^)/3'
_refine_ls_weighting_scheme calc
_refine_ls_wR_factor_gt 0.0712
_refine_ls_wR_factor_ref 0.0742
_reflns_Friedel_coverage 0.767
_reflns_friedel_fraction_full 0.998
_reflns_friedel_fraction_max 0.992
_reflns_number_gt 5301
_reflns_number_total 5929
_reflns_threshold_expression 'I > 2\s(I)'
_cod_data_source_file c5dt04394h1.cif
_cod_data_source_block jj82
_cod_depositor_comments 'Adding full bibliography for 7037938--7037946.cif.'
_cod_database_code 7037946
_shelxl_version_number 2013-3
_shelx_space_group_comment
;
The symmetry employed for this shelxl refinement is uniquely defined
by the following loop, which should always be used as a source of
symmetry information in preference to the above space-group names.
They are only intended as comments.
;
_olex2_refinement_description
;
1. Others
 Fixed Uiso: H3(0.027) H4(0.03) H5(0.029) H6(0.023) H8(0.026) H9(0.035)
 H10(0.033) H11(0.026) H13A(0.034) H13B(0.034) H13C(0.034) H14A(0.034)
 H14B(0.034) H15A(0.026) H15B(0.026) H16(0.021) H17(0.02) H18A(0.026)
 H18B(0.026) H19A(0.027) H19B(0.027) H20A(0.03) H20B(0.03) H25A(0.027)
 H25B(0.027) H26A(0.034) H26B(0.034) H26C(0.034) H27A(0.038) H27B(0.038)
 H27C(0.038)
 Fixed X: H3(0.7168) H4(0.6319) H5(0.4075) H6(0.2719) H8(0.365) H9(0.4019)
 H10(0.374) H11(0.3116) H13A(0.4616) H13B(0.5241) H13C(0.4943) H14A(0.3429)
 H14B(0.1849) H15A(0.2253) H15B(0.3339) H16(0.194) H17(0.1426) H18A(0.0135)
 H18B(-0.0323) H19A(-0.0643) H19B(-0.0252) H20A(-0.1328) H20B(-0.0008)
 H25A(0.3584) H25B(0.2504) H26A(0.5744) H26B(0.5879) H26C(0.7057) H27A(0.1809)
 H27B(0.256) H27C(0.3344)
 Fixed Y: H3(1.1654) H4(1.2671) H5(1.2467) H6(1.1186) H8(0.7889) H9(0.7951)
 H10(0.9796) H11(1.1555) H13A(0.6951) H13B(0.8273) H13C(0.734) H14A(0.4112)
 H14B(0.4044) H15A(0.4684) H15B(0.5663) H16(0.7043) H17(0.6691) H18A(0.5656)
 H18B(0.6897) H19A(0.6578) H19B(0.5222) H20A(0.536) H20B(0.4547) H25A(0.5759)
 H25B(0.4906) H26A(1.0686) H26B(0.9379) H26C(1.0364) H27A(1.1882) H27B(1.2653)
 H27C(1.2232)
 Fixed Z: H3(0.405) H4(0.4823) H5(0.5071) H6(0.4535) H8(0.2777) H9(0.1803)
 H10(0.1311) H11(0.1793) H13A(0.4163) H13B(0.4033) H13C(0.3526) H14A(0.3987)
 H14B(0.4041) H15A(0.3139) H15B(0.3338) H16(0.4894) H17(0.3041) H18A(0.4976)
 H18B(0.4674) H19A(0.3455) H19B(0.326) H20A(0.4176) H20B(0.4161) H25A(0.4566)
 H25B(0.4865) H26A(0.2947) H26B(0.3252) H26C(0.3299) H27A(0.3068) H27B(0.2589)
 H27C(0.3144)
;

loop_
_space_group_symop_operation_xyz
'x, y, z'
'-x+1/2, -y, z+1/2'
'x+1/2, -y+1/2, -z'
'-x, y+1/2, -z+1/2'

loop_
_atom_site_label
_atom_site_type_symbol
_atom_site_fract_x
_atom_site_fract_y
_atom_site_fract_z
_atom_site_U_iso_or_equiv
_atom_site_adp_type
_atom_site_occupancy
_atom_site_site_symmetry_order
_atom_site_calc_flag
_atom_site_refinement_flags_posn
Cr1 Cr 0.06232(4) 0.94209(4) 0.38926(2) 0.01298(12) Uani 1 1 d .
P1 P 0.28874(7) 0.96071(7) 0.36330(3) 0.01217(16) Uani 1 1 d .
P2 P 0.17399(7) 0.75287(6) 0.39345(3) 0.01248(16) Uani 1 1 d .
O1 O -0.2136(2) 0.8458(2) 0.41181(9) 0.0264(5) Uani 1 1 d .
O2 O -0.0202(2) 1.2087(2) 0.38419(11) 0.0321(6) Uani 1 1 d .
O3 O 0.1116(2) 0.9565(2) 0.51551(9) 0.0260(5) Uani 1 1 d .
O4 O -0.0189(2) 0.9045(2) 0.26701(10) 0.0347(6) Uani 1 1 d .
N1 N 0.3289(2) 0.8152(2) 0.38364(10) 0.0132(5) Uani 1 1 d .
C1 C 0.4123(3) 1.0619(2) 0.39642(12) 0.0150(6) Uani 1 1 d .
C2 C 0.5462(3) 1.0778(3) 0.38023(13) 0.0181(6) Uani 1 1 d .
C3 C 0.6256(3) 1.1551(3) 0.41430(14) 0.0226(7) Uani 1 1 d .
H3 H 0.7168 1.1654 0.4050 0.027 Uiso 1 1 calc R
C4 C 0.5752(3) 1.2160(3) 0.46047(14) 0.0247(7) Uani 1 1 d .
H4 H 0.6319 1.2671 0.4823 0.030 Uiso 1 1 calc R
C5 C 0.4426(3) 1.2037(3) 0.47554(14) 0.0241(7) Uani 1 1 d .
H5 H 0.4075 1.2467 0.5071 0.029 Uiso 1 1 calc R
C6 C 0.3630(3) 1.1274(3) 0.44351(13) 0.0194(7) Uani 1 1 d .
H6 H 0.2719 1.1186 0.4535 0.023 Uiso 1 1 calc R
C7 C 0.3218(3) 0.9705(3) 0.28741(12) 0.0142(6) Uani 1 1 d .
C8 C 0.3559(3) 0.8644(3) 0.25798(14) 0.0220(7) Uani 1 1 d .
H8 H 0.3650 0.7889 0.2777 0.026 Uiso 1 1 calc R
C9 C 0.3766(4) 0.8677(3) 0.19989(14) 0.0291(8) Uani 1 1 d .
H9 H 0.4019 0.7951 0.1803 0.035 Uiso 1 1 calc R
C10 C 0.3603(3) 0.9768(3) 0.17073(14) 0.0274(8) Uani 1 1 d .
H10 H 0.3740 0.9796 0.1311 0.033 Uiso 1 1 calc R
C11 C 0.3242(3) 1.0813(3) 0.19970(13) 0.0218(7) Uani 1 1 d .
H11 H 0.3116 1.1555 0.1793 0.026 Uiso 1 1 calc R
C12 C 0.3053(3) 1.0818(3) 0.25809(13) 0.0167(6) Uani 1 1 d .
C13 C 0.4635(3) 0.7636(3) 0.38946(15) 0.0230(7) Uani 1 1 d .
H13A H 0.4616 0.6951 0.4163 0.034 Uiso 1 1 calc GR
H13B H 0.5241 0.8273 0.4033 0.034 Uiso 1 1 calc GR
H13C H 0.4943 0.7340 0.3526 0.034 Uiso 1 1 calc GR
C14 C 0.2609(3) 0.4615(3) 0.40006(14) 0.0280(8) Uani 1 1 d .
H14A H 0.3429 0.4112 0.3987 0.034 Uiso 1 1 calc R
H14B H 0.1849 0.4044 0.4041 0.034 Uiso 1 1 calc R
C15 C 0.2469(3) 0.5293(3) 0.34353(13) 0.0214(7) Uani 1 1 d .
H15A H 0.2253 0.4684 0.3139 0.026 Uiso 1 1 calc R
H15B H 0.3339 0.5663 0.3338 0.026 Uiso 1 1 calc R
C16 C 0.1694(3) 0.6533(3) 0.45587(13) 0.0174(6) Uani 1 1 d .
H16 H 0.1940 0.7043 0.4894 0.021 Uiso 1 1 calc R
C17 C 0.1405(3) 0.6310(3) 0.34249(13) 0.0165(6) Uani 1 1 d .
H17 H 0.1426 0.6691 0.3041 0.020 Uiso 1 1 calc R
C18 C 0.0222(3) 0.6147(3) 0.46260(13) 0.0213(7) Uani 1 1 d .
H18A H 0.0135 0.5656 0.4976 0.026 Uiso 1 1 calc R
H18B H -0.0323 0.6897 0.4674 0.026 Uiso 1 1 calc R
C19 C -0.0039(3) 0.5880(3) 0.35342(14) 0.0222(7) Uani 1 1 d .
H19A H -0.0643 0.6578 0.3455 0.027 Uiso 1 1 calc R
H19B H -0.0252 0.5222 0.3260 0.027 Uiso 1 1 calc R
C20 C -0.0350(3) 0.5398(3) 0.41321(13) 0.0249(7) Uani 1 1 d .
H20A H -0.1328 0.5360 0.4176 0.030 Uiso 1 1 calc R
H20B H -0.0008 0.4547 0.4161 0.030 Uiso 1 1 calc R
C21 C 0.0957(3) 0.9533(3) 0.46739(13) 0.0182(6) Uani 1 1 d .
C22 C 0.0163(3) 0.9197(3) 0.31254(14) 0.0198(7) Uani 1 1 d .
C23 C 0.0114(3) 1.1068(3) 0.38620(15) 0.0206(7) Uani 1 1 d .
C24 C -0.1067(3) 0.8837(3) 0.40466(13) 0.0187(7) Uani 1 1 d .
C25 C 0.2668(3) 0.5433(3) 0.45312(13) 0.0229(7) Uani 1 1 d .
H25A H 0.3584 0.5759 0.4566 0.027 Uiso 1 1 calc R
H25B H 0.2504 0.4906 0.4865 0.027 Uiso 1 1 calc R
C26 C 0.6090(3) 1.0257(3) 0.32797(13) 0.0229(7) Uani 1 1 d .
H26A H 0.5744 1.0686 0.2947 0.034 Uiso 1 1 calc GR
H26B H 0.5879 0.9379 0.3252 0.034 Uiso 1 1 calc GR
H26C H 0.7057 1.0364 0.3299 0.034 Uiso 1 1 calc GR
C27 C 0.2656(3) 1.2000(3) 0.28710(14) 0.0253(8) Uani 1 1 d .
H27A H 0.1809 1.1882 0.3068 0.038 Uiso 1 1 calc GR
H27B H 0.2560 1.2653 0.2589 0.038 Uiso 1 1 calc GR
H27C H 0.3344 1.2232 0.3144 0.038 Uiso 1 1 calc GR

loop_
_atom_site_aniso_label
_atom_site_aniso_U_11
_atom_site_aniso_U_22
_atom_site_aniso_U_33
_atom_site_aniso_U_23
_atom_site_aniso_U_13
_atom_site_aniso_U_12
Cr1 0.0122(2) 0.0141(2) 0.0127(2) 0.00019(19) 0.0010(2) 0.00037(18)
P1 0.0135(4) 0.0113(4) 0.0117(4) -0.0004(3) 0.0009(3) 0.0008(3)
P2 0.0132(3) 0.0120(3) 0.0122(4) 0.0008(3) -0.0009(3) -0.0007(3)
O1 0.0153(11) 0.0370(14) 0.0269(13) 0.0060(10) 0.0026(10) -0.0044(11)
O2 0.0351(14) 0.0177(12) 0.0435(15) 0.0008(11) 0.0061(12) 0.0069(10)
O3 0.0303(12) 0.0332(13) 0.0145(11) -0.0016(11) 0.0018(10) -0.0062(11)
O4 0.0340(14) 0.0508(17) 0.0192(14) 0.0055(11) -0.0094(11) -0.0118(12)
N1 0.0116(11) 0.0120(12) 0.0158(13) 0.0023(10) 0.0009(10) 0.0010(9)
C1 0.0185(15) 0.0101(13) 0.0165(15) 0.0010(12) -0.0046(12) 0.0011(11)
C2 0.0170(15) 0.0167(14) 0.0205(16) 0.0068(12) -0.0034(13) 0.0014(12)
C3 0.0188(15) 0.0223(17) 0.0266(18) 0.0039(14) -0.0053(14) -0.0033(13)
C4 0.0255(18) 0.0200(16) 0.0286(19) -0.0012(13) -0.0119(15) -0.0041(14)
C5 0.0324(18) 0.0197(16) 0.0202(16) -0.0041(13) -0.0028(15) 0.0008(14)
C6 0.0206(16) 0.0163(16) 0.0212(17) 0.0008(13) -0.0015(14) 0.0006(12)
C7 0.0114(13) 0.0175(15) 0.0137(14) -0.0012(12) 0.0011(11) -0.0034(12)
C8 0.0280(17) 0.0185(16) 0.0197(17) -0.0008(13) 0.0034(14) -0.0035(14)
C9 0.038(2) 0.031(2) 0.0184(18) -0.0076(15) 0.0077(16) -0.0028(16)
C10 0.0236(17) 0.046(2) 0.0132(16) 0.0010(15) 0.0023(13) -0.0065(15)
C11 0.0154(15) 0.0301(18) 0.0200(17) 0.0098(14) 0.0000(13) -0.0025(13)
C12 0.0116(14) 0.0204(16) 0.0181(16) 0.0047(12) 0.0000(12) -0.0027(12)
C13 0.0146(14) 0.0179(15) 0.0365(19) 0.0036(15) 0.0000(15) 0.0026(12)
C14 0.0302(18) 0.0166(16) 0.037(2) 0.0022(15) -0.0047(16) 0.0024(14)
C15 0.0250(17) 0.0174(17) 0.0219(17) -0.0052(13) -0.0017(14) 0.0009(13)
C16 0.0210(15) 0.0173(15) 0.0139(15) 0.0023(12) -0.0021(13) -0.0029(13)
C17 0.0173(15) 0.0148(15) 0.0175(16) -0.0026(12) -0.0023(13) -0.0006(12)
C18 0.0224(17) 0.0224(17) 0.0191(18) 0.0040(13) 0.0021(13) -0.0037(13)
C19 0.0207(16) 0.0214(17) 0.0245(18) -0.0074(14) -0.0065(14) -0.0048(13)
C20 0.0220(17) 0.0229(17) 0.0298(18) -0.0002(14) 0.0016(14) -0.0079(14)
C21 0.0151(15) 0.0161(15) 0.0233(17) -0.0008(13) 0.0037(12) -0.0034(12)
C22 0.0155(15) 0.0233(17) 0.0205(17) 0.0054(13) 0.0004(13) 0.0000(12)
C23 0.0173(15) 0.0241(17) 0.0204(17) -0.0001(14) 0.0041(14) -0.0008(12)
C24 0.0202(17) 0.0203(16) 0.0156(16) 0.0021(12) -0.0011(13) 0.0045(12)
C25 0.0260(17) 0.0180(16) 0.0248(17) 0.0109(14) -0.0035(14) 0.0027(14)
C26 0.0161(15) 0.0290(18) 0.0237(17) 0.0036(14) 0.0003(13) -0.0002(13)
C27 0.0283(18) 0.0189(17) 0.0289(19) 0.0077(14) 0.0022(15) 0.0056(14)

loop_
_atom_type_symbol
_atom_type_description
_atom_type_scat_dispersion_real
_atom_type_scat_dispersion_imag
_atom_type_scat_source
C C 0.0033 0.0016 'International Tables Vol C Tables 4.2.6.8 and 6.1.1.4'
H H 0.0000 0.0000 'International Tables Vol C Tables 4.2.6.8 and 6.1.1.4'
Cr Cr 0.3209 0.6236 'International Tables Vol C Tables 4.2.6.8 and 6.1.1.4'
N N 0.0061 0.0033 'International Tables Vol C Tables 4.2.6.8 and 6.1.1.4'
O O 0.0106 0.0060 'International Tables Vol C Tables 4.2.6.8 and 6.1.1.4'
P P 0.1023 0.0942 'International Tables Vol C Tables 4.2.6.8 and 6.1.1.4'

loop_
_geom_angle_atom_site_label_1
_geom_angle_atom_site_label_2
_geom_angle_atom_site_label_3
_geom_angle
P2 Cr1 P1 68.04(3)
C21 Cr1 P1 94.49(9)
C21 Cr1 P2 85.99(10)
C21 Cr1 C22 174.57(13)
C22 Cr1 P1 89.80(9)
C22 Cr1 P2 92.55(10)
C23 Cr1 P1 99.88(10)
C23 Cr1 P2 167.35(10)
C23 Cr1 C21 91.42(14)
C23 Cr1 C22 91.11(15)
C24 Cr1 P1 164.56(10)
C24 Cr1 P2 97.46(10)
C24 Cr1 C21 89.55(13)
C24 Cr1 C22 85.45(13)
C24 Cr1 C23 94.90(13)
Cr1 P1 P2 55.64(2)
N1 P1 Cr1 94.29(8)
N1 P1 C1 106.04(12)
N1 P1 C7 106.77(13)
C1 P1 Cr1 126.23(10)
C1 P1 P2 133.99(9)
C7 P1 Cr1 115.77(9)
C7 P1 P2 113.27(10)
C7 P1 C1 105.17(13)
Cr1 P2 P1 56.33(2)
N1 P2 Cr1 94.67(8)
N1 P2 C16 111.48(13)
N1 P2 C17 111.44(13)
C16 P2 Cr1 122.72(10)
C16 P2 P1 137.41(10)
C17 P2 Cr1 121.42(10)
C17 P2 P1 121.66(10)
C17 P2 C16 95.69(14)
P1 N1 P2 101.02(12)
C13 N1 P1 126.81(19)
C13 N1 P2 132.16(19)
C2 C1 P1 127.1(2)
C2 C1 C6 119.2(3)
C6 C1 P1 113.7(2)
C1 C2 C3 117.2(3)
C1 C2 C26 125.4(3)
C3 C2 C26 117.3(3)
C2 C3 H3 118.9
C4 C3 C2 122.2(3)
C4 C3 H3 118.9
C3 C4 H4 119.6
C3 C4 C5 120.8(3)
C5 C4 H4 119.6
C4 C5 H5 120.8
C6 C5 C4 118.3(3)
C6 C5 H5 120.8
C1 C6 H6 118.9
C5 C6 C1 122.2(3)
C5 C6 H6 118.9
C8 C7 P1 119.2(2)
C8 C7 C12 119.8(3)
C12 C7 P1 120.9(2)
C7 C8 H8 119.6
C7 C8 C9 120.7(3)
C9 C8 H8 119.6
C8 C9 H9 120.1
C10 C9 C8 119.9(3)
C10 C9 H9 120.1
C9 C10 H10 120.3
C11 C10 C9 119.4(3)
C11 C10 H10 120.3
C10 C11 H11 118.9
C10 C11 C12 122.2(3)
C12 C11 H11 118.9
C7 C12 C27 122.7(3)
C11 C12 C7 118.0(3)
C11 C12 C27 119.3(3)
N1 C13 H13A 109.5
N1 C13 H13B 109.5
N1 C13 H13C 109.5
H13A C13 H13B 109.5
H13A C13 H13C 109.5
H13B C13 H13C 109.5
H14A C14 H14B 107.4
C15 C14 H14A 108.3
C15 C14 H14B 108.3
C15 C14 C25 115.9(2)
C25 C14 H14A 108.3
C25 C14 H14B 108.3
C14 C15 H15A 108.5
C14 C15 H15B 108.5
C14 C15 C17 115.0(3)
H15A C15 H15B 107.5
C17 C15 H15A 108.5
C17 C15 H15B 108.5
P2 C16 H16 107.8
C18 C16 P2 105.5(2)
C18 C16 H16 107.8
C18 C16 C25 113.6(3)
C25 C16 P2 114.0(2)
C25 C16 H16 107.8
P2 C17 H17 107.3
C15 C17 P2 112.6(2)
C15 C17 H17 107.3
C15 C17 C19 115.6(2)
C19 C17 P2 106.4(2)
C19 C17 H17 107.3
C16 C18 H18A 108.5
C16 C18 H18B 108.5
H18A C18 H18B 107.5
C20 C18 C16 115.0(3)
C20 C18 H18A 108.5
C20 C18 H18B 108.5
C17 C19 H19A 108.2
C17 C19 H19B 108.2
H19A C19 H19B 107.3
C20 C19 C17 116.5(3)
C20 C19 H19A 108.2
C20 C19 H19B 108.2
C18 C20 C19 116.3(3)
C18 C20 H20A 108.2
C18 C20 H20B 108.2
C19 C20 H20A 108.2
C19 C20 H20B 108.2
H20A C20 H20B 107.4
O3 C21 Cr1 177.0(3)
O4 C22 Cr1 176.0(3)
O2 C23 Cr1 179.9(4)
O1 C24 Cr1 176.9(3)
C14 C25 C16 117.2(2)
C14 C25 H25A 108.0
C14 C25 H25B 108.0
C16 C25 H25A 108.0
C16 C25 H25B 108.0
H25A C25 H25B 107.2
C2 C26 H26A 109.5
C2 C26 H26B 109.5
C2 C26 H26C 109.5
H26A C26 H26B 109.5
H26A C26 H26C 109.5
H26B C26 H26C 109.5
C12 C27 H27A 109.5
C12 C27 H27B 109.5
C12 C27 H27C 109.5
H27A C27 H27B 109.5
H27A C27 H27C 109.5
H27B C27 H27C 109.5

loop_
_geom_bond_atom_site_label_1
_geom_bond_atom_site_label_2
_geom_bond_distance
Cr1 P1 2.3669(8)
Cr1 P2 2.3477(8)
Cr1 C21 1.885(3)
Cr1 C22 1.891(3)
Cr1 C23 1.866(3)
Cr1 C24 1.851(3)
P1 P2 2.6377(10)
P1 N1 1.703(2)
P1 C1 1.836(3)
P1 C7 1.831(3)
P2 N1 1.715(2)
P2 C16 1.834(3)
P2 C17 1.824(3)
O1 C24 1.163(4)
O2 C23 1.154(4)
O3 C21 1.151(4)
O4 C22 1.147(4)
N1 C13 1.472(4)
C1 C2 1.411(4)
C1 C6 1.414(4)
C2 C3 1.413(4)
C2 C26 1.501(4)
C3 H3 0.9500
C3 C4 1.375(5)
C4 H4 0.9500
C4 C5 1.386(5)
C5 H5 0.9500
C5 C6 1.381(4)
C6 H6 0.9500
C7 C8 1.392(4)
C7 C12 1.406(4)
C8 H8 0.9500
C8 C9 1.392(5)
C9 H9 0.9500
C9 C10 1.383(5)
C10 H10 0.9500
C10 C11 1.377(5)
C11 H11 0.9500
C11 C12 1.396(4)
C12 C27 1.512(4)
C13 H13A 0.9800
C13 H13B 0.9800
C13 H13C 0.9800
C14 H14A 0.9900
C14 H14B 0.9900
C14 C15 1.535(4)
C14 C25 1.541(5)
C15 H15A 0.9900
C15 H15B 0.9900
C15 C17 1.540(4)
C16 H16 1.0000
C16 C18 1.546(4)
C16 C25 1.548(4)
C17 H17 1.0000
C17 C19 1.548(4)
C18 H18A 0.9900
C18 H18B 0.9900
C18 C20 1.537(4)
C19 H19A 0.9900
C19 H19B 0.9900
C19 C20 1.542(5)
C20 H20A 0.9900
C20 H20B 0.9900
C25 H25A 0.9900
C25 H25B 0.9900
C26 H26A 0.9800
C26 H26B 0.9800
C26 H26C 0.9800
C27 H27A 0.9800
C27 H27B 0.9800
C27 H27C 0.9800

loop_
_geom_torsion_atom_site_label_1
_geom_torsion_atom_site_label_2
_geom_torsion_atom_site_label_3
_geom_torsion_atom_site_label_4
_geom_torsion
Cr1 P1 N1 P2 12.12(11)
Cr1 P1 N1 C13 -168.6(2)
Cr1 P1 C1 C2 -177.4(2)
Cr1 P1 C1 C6 3.6(3)
Cr1 P1 C7 C8 -96.1(2)
Cr1 P1 C7 C12 79.9(2)
Cr1 P2 N1 P1 -12.23(11)
Cr1 P2 N1 C13 168.5(3)
Cr1 P2 C16 C18 63.6(2)
Cr1 P2 C16 C25 -171.01(17)
Cr1 P2 C17 C15 165.71(17)
Cr1 P2 C17 C19 -66.7(2)
P1 P2 N1 C13 -179.2(4)
P1 P2 C16 C18 137.68(17)
P1 P2 C16 C25 -97.0(2)
P1 P2 C17 C15 98.5(2)
P1 P2 C17 C19 -133.97(17)
P1 C1 C2 C3 -176.1(2)
P1 C1 C2 C26 7.9(4)
P1 C1 C6 C5 177.0(2)
P1 C7 C8 C9 177.5(3)
P1 C7 C12 C11 -176.1(2)
P1 C7 C12 C27 2.7(4)
P2 P1 N1 C13 179.3(3)
P2 P1 C1 C2 108.0(3)
P2 P1 C1 C6 -71.0(2)
P2 P1 C7 C8 -34.4(3)
P2 P1 C7 C12 141.6(2)
P2 C16 C18 C20 62.4(3)
P2 C16 C25 C14 -52.0(3)
P2 C17 C19 C20 -58.5(3)
N1 P1 C1 C2 74.7(3)
N1 P1 C1 C6 -104.3(2)
N1 P1 C7 C8 7.3(3)
N1 P1 C7 C12 -176.6(2)
N1 P2 C16 C18 174.54(19)
N1 P2 C16 C25 -60.1(2)
N1 P2 C17 C15 55.7(2)
N1 P2 C17 C19 -176.74(19)
C1 P1 N1 P2 141.79(13)
C1 P1 N1 C13 -38.9(3)
C1 P1 C7 C8 119.7(2)
C1 P1 C7 C12 -64.3(3)
C1 C2 C3 C4 -1.9(5)
C2 C1 C6 C5 -2.2(4)
C2 C3 C4 C5 -0.1(5)
C3 C4 C5 C6 1.0(5)
C4 C5 C6 C1 0.2(5)
C6 C1 C2 C3 2.9(4)
C6 C1 C2 C26 -173.1(3)
C7 P1 N1 P2 -106.44(14)
C7 P1 N1 C13 72.9(3)
C7 P1 C1 C2 -38.2(3)
C7 P1 C1 C6 142.8(2)
C7 C8 C9 C10 -1.5(5)
C8 C7 C12 C11 -0.1(4)
C8 C7 C12 C27 178.7(3)
C8 C9 C10 C11 0.3(5)
C9 C10 C11 C12 1.1(5)
C10 C11 C12 C7 -1.2(4)
C10 C11 C12 C27 180.0(3)
C12 C7 C8 C9 1.4(5)
C14 C15 C17 P2 60.9(3)
C14 C15 C17 C19 -61.6(4)
C15 C14 C25 C16 42.2(4)
C15 C17 C19 C20 67.3(4)
C16 P2 N1 P1 -140.17(13)
C16 P2 N1 C13 40.6(3)
C16 P2 C17 C15 -60.1(2)
C16 P2 C17 C19 67.5(2)
C16 C18 C20 C19 -45.6(4)
C17 P2 N1 P1 114.22(14)
C17 P2 N1 C13 -65.0(3)
C17 P2 C16 C18 -69.7(2)
C17 P2 C16 C25 55.6(2)
C17 C19 C20 C18 43.6(4)
C18 C16 C25 C14 69.0(4)
C25 C14 C15 C17 -46.5(4)
C25 C16 C18 C20 -63.2(4)
C26 C2 C3 C4 174.5(3)
